data_1512998
loop_
_publ_author_name
'Shu-Hua Zhang'
'Yi Dong Zhang'
'Hua Hong Zou'
'Jing Jing Guo'
'He Ping Li'
'You Song'
'Hong Liang'

_publ_section_title
;
 A family of cubane cobalt and nickel clusters: Syntheses, structures and
 magnetic properties
;
_journal_name_full
;
Inorganica Chimica Acta
;
_journal_page_first 119
_journal_page_last 125
_journal_paper_doi 10.1016/j.ica.2012.10.032
_journal_volume 396
_journal_year 2013
_chemical_formula_moiety 'C40 H56 Ni4 O20'
_chemical_formula_sum 'C40 H56 Ni4 O20'
_chemical_formula_weight 1091.69
_space_group_IT_number 88
_symmetry_cell_setting tetragonal
_symmetry_space_group_name_Hall '-I 4ad'
_symmetry_space_group_name_H-M 'I 41/a :2'
_atom_sites_solution_hydrogens geom
_atom_sites_solution_primary direct
_atom_sites_solution_secondary difmap
_cell_angle_alpha 90.00
_cell_angle_beta 90.00
_cell_angle_gamma 90.00
_cell_formula_units_Z 4
_cell_length_a 22.447(2)
_cell_length_b 22.447(2)
_cell_length_c 9.628(1)
_cell_measurement_reflns_used 3269
_cell_measurement_temperature 173(2)
_cell_measurement_theta_max 26.49
_cell_measurement_theta_min 2.30
_cell_volume 4851.2(8)
_computing_cell_refinement 'Bruker SMART'
_computing_data_collection 'Bruker SMART'
_computing_data_reduction 'Bruker SAINT'
_computing_molecular_graphics 'Bruker SHELXTL'
_computing_publication_material 'Bruker SHELXTL'
_computing_structure_refinement 'SHELXL-97 (Sheldrick, 1997)'
_computing_structure_solution 'SHELXS-97 (Sheldrick, 1990)'
_diffrn_ambient_temperature 293(2)
_diffrn_measured_fraction_theta_full 1.000
_diffrn_measured_fraction_theta_max 1.000
_diffrn_measurement_device_type 'CCD area detector'
_diffrn_measurement_method 'phi and omega scans'
_diffrn_radiation_monochromator graphite
_diffrn_radiation_source 'fine-focus sealed tube'
_diffrn_radiation_type MoK\a
_diffrn_radiation_wavelength 0.71073
_diffrn_reflns_av_R_equivalents 0.0389
_diffrn_reflns_av_sigmaI/netI 0.0314
_diffrn_reflns_limit_h_max 27
_diffrn_reflns_limit_h_min -25
_diffrn_reflns_limit_k_max 27
_diffrn_reflns_limit_k_min -9
_diffrn_reflns_limit_l_max 11
_diffrn_reflns_limit_l_min -11
_diffrn_reflns_number 10701
_diffrn_reflns_theta_full 25.49
_diffrn_reflns_theta_max 25.49
_diffrn_reflns_theta_min 1.81
_exptl_absorpt_coefficient_mu 1.602
_exptl_absorpt_correction_type none
_exptl_crystal_colour green
_exptl_crystal_density_diffrn 1.495
_exptl_crystal_density_method 'not measured'
_exptl_crystal_description block
_exptl_crystal_F_000 2272
_exptl_crystal_size_max 0.37
_exptl_crystal_size_mid 0.20
_exptl_crystal_size_min 0.14
_refine_diff_density_max 0.260
_refine_diff_density_min -0.233
_refine_diff_density_rms 0.061
_refine_ls_extinction_method none
_refine_ls_goodness_of_fit_ref 1.069
_refine_ls_hydrogen_treatment constr
_refine_ls_matrix_type full
_refine_ls_number_parameters 147
_refine_ls_number_reflns 2253
_refine_ls_number_restraints 12
_refine_ls_restrained_S_all 1.079
_refine_ls_R_factor_all 0.0617
_refine_ls_R_factor_gt 0.0358
_refine_ls_shift/su_max 0.001
_refine_ls_shift/su_mean 0.000
_refine_ls_structure_factor_coef Fsqd
_refine_ls_weighting_details 'calc w=1/[\s^2^(Fo^2^)+(0.0340P)^2^+8.4041P] where P=(Fo^2^+2Fc^2^)/3'
_refine_ls_weighting_scheme calc
_refine_ls_wR_factor_gt 0.0800
_refine_ls_wR_factor_ref 0.0934
_reflns_number_gt 1612
_reflns_number_total 2253
_reflns_threshold_expression >2sigma(I)
_cod_data_source_file ICA-2013-396-119-125-2.cif
_cod_data_source_block ni
_cod_original_cell_volume 4851.3(8)
_cod_original_sg_symbol_Hall ' -I 4ad'
_cod_original_sg_symbol_H-M 'I4(1)/a  '
_cod_database_code 1512998

loop_
_symmetry_equiv_pos_as_xyz
'x, y, z'
'-x+1/2, -y, z+1/2'
'-y+3/4, x+1/4, z+1/4'
'y+3/4, -x+3/4, z+3/4'
'x+1/2, y+1/2, z+1/2'
'-x+1, -y+1/2, z+1'
'-y+5/4, x+3/4, z+3/4'
'y+5/4, -x+5/4, z+5/4'
'-x, -y, -z'
'x-1/2, y, -z-1/2'
'y-3/4, -x-1/4, -z-1/4'
'-y-3/4, x-3/4, -z-3/4'
'-x+1/2, -y+1/2, -z+1/2'
'x, y+1/2, -z'
'y-1/4, -x+1/4, -z+1/4'
'-y-1/4, x-1/4, -z-1/4'

loop_
_atom_site_label
_atom_site_type_symbol
_atom_site_fract_x
_atom_site_fract_y
_atom_site_fract_z
_atom_site_U_iso_or_equiv
_atom_site_adp_type
_atom_site_occupancy
_atom_site_symmetry_multiplicity
_atom_site_calc_flag
_atom_site_refinement_flags
C1 C 0.41190(19) 0.69032(18) 0.7277(4) 0.0657(11) Uani 1 1 d .
H1 H 0.4121 0.6983 0.6329 0.079 Uiso 1 1 calc R
C2 C 0.39275(17) 0.63252(17) 0.7661(4) 0.0571(10) Uani 1 1 d .
C3 C 0.3788(2) 0.5928(2) 0.6554(5) 0.0817(14) Uani 1 1 d .
H3 H 0.3812 0.6064 0.5643 0.098 Uiso 1 1 calc R
C4 C 0.3622(2) 0.5363(2) 0.6793(5) 0.0889(15) Uani 1 1 d .
H4 H 0.3532 0.5111 0.6056 0.107 Uiso 1 1 calc R
C5 C 0.35863(19) 0.51579(18) 0.8158(6) 0.0753(13) Uani 1 1 d .
H5 H 0.3477 0.4765 0.8323 0.090 Uiso 1 1 calc R
C6 C 0.37096(15) 0.55251(16) 0.9267(4) 0.0529(9) Uani 1 1 d .
C7 C 0.38800(14) 0.61329(15) 0.9053(4) 0.0475(8) Uani 1 1 d .
C8 C 0.3479(3) 0.4793(2) 1.0969(6) 0.1082(19) Uani 1 1 d U
H8A H 0.3071 0.4758 1.0676 0.162 Uiso 1 1 calc R
H8B H 0.3503 0.4734 1.1956 0.162 Uiso 1 1 calc R
H8C H 0.3714 0.4496 1.0507 0.162 Uiso 1 1 calc R
C10 C 0.2975(2) 0.7630(3) 0.9823(7) 0.125(2) Uani 1 1 d .
H10A H 0.2713 0.7949 1.0085 0.188 Uiso 1 1 calc R
H10B H 0.2837 0.7264 1.0227 0.188 Uiso 1 1 calc R
H10C H 0.2980 0.7593 0.8830 0.188 Uiso 1 1 calc R
C9 C 0.39526(16) 0.71199(17) 1.3094(4) 0.0585(10) Uani 1 1 d U
H9A H 0.4061 0.7156 1.4055 0.088 Uiso 1 1 calc R
H9B H 0.3854 0.6713 1.2892 0.088 Uiso 1 1 calc R
H9C H 0.3614 0.7369 1.2907 0.088 Uiso 1 1 calc R
Ni1 Ni 0.434677(19) 0.727564(18) 1.01391(4) 0.04108(16) Uani 1 1 d .
O1 O 0.42833(12) 0.73152(11) 0.8034(3) 0.0610(7) Uani 1 1 d .
O2 O 0.39868(10) 0.64589(10) 1.0135(2) 0.0481(6) Uani 1 1 d .
O3 O 0.36967(12) 0.53671(11) 1.0629(3) 0.0640(7) Uani 1 1 d .
O5 O 0.35396(11) 0.77494(12) 1.0291(3) 0.0639(7) Uani 1 1 d .
H5A H 0.3565 0.8051 1.0821 0.080(15) Uiso 1 1 d R
O4 O 0.44377(9) 0.73004(9) 1.2251(2) 0.0383(5) Uani 1 1 d .

loop_
_atom_site_aniso_label
_atom_site_aniso_U_11
_atom_site_aniso_U_22
_atom_site_aniso_U_33
_atom_site_aniso_U_23
_atom_site_aniso_U_13
_atom_site_aniso_U_12
C1 0.092(3) 0.067(3) 0.038(2) -0.0021(19) -0.016(2) -0.014(2)
C2 0.068(2) 0.055(2) 0.049(2) -0.0065(18) -0.0115(19) -0.0086(19)
C3 0.108(4) 0.076(3) 0.062(3) -0.016(2) -0.020(3) -0.012(3)
C4 0.117(4) 0.075(3) 0.075(3) -0.029(3) -0.015(3) -0.013(3)
C5 0.073(3) 0.048(2) 0.105(4) -0.016(3) -0.002(3) -0.009(2)
C6 0.043(2) 0.044(2) 0.071(3) -0.0023(19) 0.0015(19) -0.0004(16)
C7 0.0379(19) 0.045(2) 0.059(2) -0.0059(18) -0.0031(17) -0.0021(15)
C8 0.141(4) 0.055(3) 0.129(5) 0.016(3) 0.025(4) -0.006(3)
C10 0.065(3) 0.134(5) 0.176(7) -0.056(5) -0.037(4) 0.000(3)
C9 0.049(2) 0.072(3) 0.055(2) 0.007(2) 0.0073(18) 0.0005(19)
Ni1 0.0481(3) 0.0405(3) 0.0347(2) 0.00109(18) -0.00606(19) -0.0034(2)
O1 0.088(2) 0.0556(16) 0.0397(13) 0.0027(12) -0.0113(13) -0.0179(14)
O2 0.0555(14) 0.0447(13) 0.0441(14) -0.0008(11) -0.0023(11) -0.0086(11)
O3 0.0702(18) 0.0430(14) 0.079(2) 0.0089(14) 0.0041(15) -0.0049(13)
O5 0.0536(16) 0.0627(17) 0.0754(19) -0.0152(15) -0.0209(14) 0.0052(13)
O4 0.0367(12) 0.0461(13) 0.0323(11) 0.0028(10) 0.0039(9) 0.0009(10)

loop_
_atom_type_symbol
_atom_type_description
_atom_type_scat_dispersion_real
_atom_type_scat_dispersion_imag
_atom_type_scat_source
C C 0.0033 0.0016 'International Tables Vol C Tables 4.2.6.8 and 6.1.1.4'
H H 0.0000 0.0000 'International Tables Vol C Tables 4.2.6.8 and 6.1.1.4'
O O 0.0106 0.0060 'International Tables Vol C Tables 4.2.6.8 and 6.1.1.4'
Ni Ni 0.3393 1.1124 'International Tables Vol C Tables 4.2.6.8 and 6.1.1.4'

loop_
_geom_angle_atom_site_label_1
_geom_angle_atom_site_label_2
_geom_angle_atom_site_label_3
_geom_angle
_geom_angle_site_symmetry_1
_geom_angle_site_symmetry_3
O1 C1 C2 128.5(4) . .
O1 C1 H1 115.7 . .
C2 C1 H1 115.7 . .
C1 C2 C7 123.5(3) . .
C1 C2 C3 116.4(4) . .
C7 C2 C3 120.1(4) . .
C4 C3 C2 121.6(4) . .
C4 C3 H3 119.2 . .
C2 C3 H3 119.2 . .
C3 C4 C5 119.3(4) . .
C3 C4 H4 120.4 . .
C5 C4 H4 120.4 . .
C6 C5 C4 121.4(4) . .
C6 C5 H5 119.3 . .
C4 C5 H5 119.3 . .
O3 C6 C5 126.0(4) . .
O3 C6 C7 113.2(3) . .
C5 C6 C7 120.8(4) . .
O2 C7 C2 125.2(3) . .
O2 C7 C6 118.1(3) . .
C2 C7 C6 116.6(3) . .
O3 C8 H8A 109.5 . .
O3 C8 H8B 109.5 . .
H8A C8 H8B 109.5 . .
O3 C8 H8C 109.5 . .
H8A C8 H8C 109.5 . .
H8B C8 H8C 109.5 . .
O5 C10 H10A 109.5 . .
O5 C10 H10B 109.5 . .
H10A C10 H10B 109.5 . .
O5 C10 H10C 109.5 . .
H10A C10 H10C 109.5 . .
H10B C10 H10C 109.5 . .
O4 C9 H9A 109.5 . .
O4 C9 H9B 109.5 . .
H9A C9 H9B 109.5 . .
O4 C9 H9C 109.5 . .
H9A C9 H9C 109.5 . .
H9B C9 H9C 109.5 . .
O2 Ni1 O1 90.56(9) . .
O2 Ni1 O4 173.19(9) . 15_567
O1 Ni1 O4 92.80(9) . 15_567
O2 Ni1 O4 93.84(9) . .
O1 Ni1 O4 175.60(9) . .
O4 Ni1 O4 82.82(8) 15_567 .
O2 Ni1 O4 92.17(9) . 12_768
O1 Ni1 O4 97.61(10) . 12_768
O4 Ni1 O4 81.52(9) 15_567 12_768
O4 Ni1 O4 82.31(8) . 12_768
O2 Ni1 O5 96.62(10) . .
O1 Ni1 O5 89.24(11) . .
O4 Ni1 O5 89.35(9) 15_567 .
O4 Ni1 O5 90.19(9) . .
O4 Ni1 O5 168.81(9) 12_768 .
C1 O1 Ni1 125.2(3) . .
C7 O2 Ni1 126.4(2) . .
C6 O3 C8 117.9(3) . .
C10 O5 Ni1 132.3(3) . .
C10 O5 H5A 114.6 . .
Ni1 O5 H5A 112.7 . .
C9 O4 Ni1 119.5(2) . 12_768
C9 O4 Ni1 119.0(2) . .
Ni1 O4 Ni1 97.15(8) 12_768 .
C9 O4 Ni1 121.2(2) . 15_567
Ni1 O4 Ni1 98.17(9) 12_768 15_567
Ni1 O4 Ni1 96.49(8) . 15_567

loop_
_geom_bond_atom_site_label_1
_geom_bond_atom_site_label_2
_geom_bond_distance
_geom_bond_site_symmetry_2
C1 O1 1.234(4) .
C1 C2 1.416(5) .
C1 H1 0.9300 .
C2 C7 1.412(5) .
C2 C3 1.424(5) .
C3 C4 1.342(6) .
C3 H3 0.9300 .
C4 C5 1.395(7) .
C4 H4 0.9300 .
C5 C6 1.377(6) .
C5 H5 0.9300 .
C6 O3 1.359(5) .
C6 C7 1.432(5) .
C7 O2 1.296(4) .
C8 O3 1.418(5) .
C8 H8A 0.9600 .
C8 H8B 0.9600 .
C8 H8C 0.9600 .
C10 O5 1.372(5) .
C10 H10A 0.9600 .
C10 H10B 0.9600 .
C10 H10C 0.9600 .
C9 O4 1.417(4) .
C9 H9A 0.9600 .
C9 H9B 0.9600 .
C9 H9C 0.9600 .
Ni1 O2 2.003(2) .
Ni1 O1 2.034(2) .
Ni1 O4 2.041(2) 15_567
Ni1 O4 2.044(2) .
Ni1 O4 2.062(2) 12_768
Ni1 O5 2.106(3) .
O5 H5A 0.8501 .
O4 Ni1 2.041(2) 12_768
O4 Ni1 2.062(2) 15_567

loop_
_geom_hbond_atom_site_label_D
_geom_hbond_atom_site_label_H
_geom_hbond_atom_site_label_A
_geom_hbond_distance_DH
_geom_hbond_distance_HA
_geom_hbond_distance_DA
_geom_hbond_angle_DHA
_geom_hbond_site_symmetry_A
O5 H5A O2 0.85 2.02 2.795(3) 151.9 15_567
